data_7713508
loop_
_publ_author_name
'Kikuchi, Kazuma'
'Imoto, Hiroaki'
'Naka, Kensuke'

_publ_section_title
;
 Robust and highly emissive copper(I) halide 1D-coordination polymers with
 triphenylarsine and a series of bridging N-heteroaromatic co-ligands
;
_journal_name_full 'Dalton Transactions'
_journal_paper_doi 10.1039/D3DT00784G
_journal_year 2023
_chemical_formula_moiety 'C20.5 H18 As Cu I N, C2 H4 N'
_chemical_formula_sum 'C22.5 H22 As Cu I N2'
_chemical_formula_weight 585.78
_space_group_crystal_system monoclinic
_space_group_IT_number 14
_space_group_name_Hall '-P 2yn'
_space_group_name_H-M_alt 'P 1 21/n 1'
_atom_sites_solution_hydrogens geom
_atom_sites_solution_primary dual
_audit_creation_date 2023-04-26
_audit_creation_method
;
Olex2 1.5-ac5-024
(compiled 2022.04.12 svn.rca3783a0 for Rigaku Oxford Diffraction, GUI svn.r6498)
;
_audit_update_record
;
2023-05-31 deposited with the CCDC.	2023-07-18 downloaded from the CCDC.
;
_cell_angle_alpha 90
_cell_angle_beta 94.323(5)
_cell_angle_gamma 90
_cell_formula_units_Z 4
_cell_length_a 8.9916(5)
_cell_length_b 18.7540(8)
_cell_length_c 13.3544(7)
_cell_measurement_reflns_used 2406
_cell_measurement_temperature 293(2)
_cell_measurement_theta_max 25.1910
_cell_measurement_theta_min 3.0710
_cell_volume 2245.5(2)
_computing_cell_refinement 'CrysAlisPro 1.171.42.84a (Rigaku OD, 2023)'
_computing_data_collection 'CrysAlisPro 1.171.42.84a (Rigaku OD, 2023)'
_computing_data_reduction 'CrysAlisPro 1.171.42.84a (Rigaku OD, 2023)'
_computing_molecular_graphics 'Olex2 1.5-ac5-024 (Dolomanov et al., 2009)'
_computing_publication_material 'Olex2 1.5-ac5-024 (Dolomanov et al., 2009)'
_computing_structure_refinement 'SHELXL 2018/3 (Sheldrick, 2015)'
_computing_structure_solution 'SHELXT  (Sheldrick, 2015)'
_diffrn_ambient_temperature 293(2)
_diffrn_detector 'CCD plate'
_diffrn_measured_fraction_theta_full 0.999
_diffrn_measured_fraction_theta_max 0.998
_diffrn_measurement_details
;
List of Runs (angles in degrees, time in seconds):

  # Type    Start    End  Width  t~exp~   \w     \q     \k     \f   Frames
#--------------------------------------------------------------------------
  1  \w    -35.00  10.00   0.20    2.00    --   30.00  54.00  30.00  225
  2  \w    -65.00 119.00   0.20    2.00    --   30.00  54.00 -60.00  920
;
_diffrn_measurement_device 'two-circle diffractometer'
_diffrn_measurement_device_type 'XtaLAB Mini (JP)'
_diffrn_measurement_method '\w scans'
_diffrn_orient_matrix_type 'CrysAlisPro convention (1999,Acta A55,543-557)'
_diffrn_orient_matrix_UB_11 0.0150507000
_diffrn_orient_matrix_UB_12 -0.0361727000
_diffrn_orient_matrix_UB_13 0.0123506000
_diffrn_orient_matrix_UB_21 -0.0770262000
_diffrn_orient_matrix_UB_22 -0.0080452000
_diffrn_orient_matrix_UB_23 -0.0078544000
_diffrn_orient_matrix_UB_31 0.0093560000
_diffrn_orient_matrix_UB_32 -0.0075118000
_diffrn_orient_matrix_UB_33 -0.0512756000
_diffrn_radiation_monochromator graphite
_diffrn_radiation_probe x-ray
_diffrn_radiation_type 'Mo K\a'
_diffrn_radiation_wavelength 0.71073
_diffrn_reflns_av_R_equivalents 0.0264
_diffrn_reflns_av_unetI/netI 0.0394
_diffrn_reflns_Laue_measured_fraction_full 0.999
_diffrn_reflns_Laue_measured_fraction_max 0.998
_diffrn_reflns_limit_h_max 4
_diffrn_reflns_limit_h_min -10
_diffrn_reflns_limit_k_max 22
_diffrn_reflns_limit_k_min -20
_diffrn_reflns_limit_l_max 15
_diffrn_reflns_limit_l_min -16
_diffrn_reflns_number 8400
_diffrn_reflns_point_group_measured_fraction_full 0.999
_diffrn_reflns_point_group_measured_fraction_max 0.998
_diffrn_reflns_theta_full 25.242
_diffrn_reflns_theta_max 25.344
_diffrn_reflns_theta_min 2.518
_diffrn_source 'fine-focus sealed X-ray tube'
_diffrn_source_type 'Rigaku (Mo) X-ray Source'
_exptl_absorpt_coefficient_mu 3.819
_exptl_absorpt_correction_T_max 1.00000
_exptl_absorpt_correction_T_min 0.61865
_exptl_absorpt_correction_type multi-scan
_exptl_absorpt_process_details
;
CrysAlisPro 1.171.42.84a (Rigaku Oxford Diffraction, 2023)
Empirical absorption correction using spherical harmonics,
implemented in SCALE3 ABSPACK scaling algorithm.
;
_exptl_crystal_colour yellow
_exptl_crystal_colour_primary yellow
_exptl_crystal_density_diffrn 1.733
_exptl_crystal_description block
_exptl_crystal_F_000 1144
_exptl_crystal_size_max 0.532
_exptl_crystal_size_mid 0.326
_exptl_crystal_size_min 0.269
_refine_diff_density_max 1.488
_refine_diff_density_min -1.027
_refine_diff_density_rms 0.133
_refine_ls_extinction_coef 0.0009(2)
_refine_ls_extinction_expression Fc^*^=kFc[1+0.001xFc^2^\l^3^/sin(2\q)]^-1/4^
_refine_ls_extinction_method 'SHELXL-2018/3 (Sheldrick 2018)'
_refine_ls_goodness_of_fit_ref 1.091
_refine_ls_hydrogen_treatment constr
_refine_ls_matrix_type full
_refine_ls_number_parameters 248
_refine_ls_number_reflns 4097
_refine_ls_number_restraints 150
_refine_ls_restrained_S_all 1.074
_refine_ls_R_factor_all 0.0720
_refine_ls_R_factor_gt 0.0506
_refine_ls_shift/su_max 0.000
_refine_ls_shift/su_mean 0.000
_refine_ls_structure_factor_coef Fsqd
_refine_ls_weighting_details 'w=1/[\s^2^(Fo^2^)+(0.0528P)^2^+7.4592P] where P=(Fo^2^+2Fc^2^)/3'
_refine_ls_weighting_scheme calc
_refine_ls_wR_factor_gt 0.1289
_refine_ls_wR_factor_ref 0.1421
_reflns_Friedel_coverage 0.000
_reflns_number_gt 3003
_reflns_number_total 4097
_reflns_threshold_expression 'I > 2\s(I)'
_cod_data_source_file d3dt00784g2.cif
_cod_data_source_block '[Cu2I2(AsPh3)2(meprz)]n_298K'
_cod_original_formula_sum 'C22.50 H22 As Cu I N2'
_cod_database_code 7713508
_shelx_shelxl_version_number 2018/3
_chemical_oxdiff_formula CHAsCuIN
_shelx_space_group_comment
;
The symmetry employed for this shelxl refinement is uniquely defined
by the following loop, which should always be used as a source of
symmetry information in preference to the above space-group names.
They are only intended as comments.
;
_shelx_estimated_absorpt_t_max 0.426
_shelx_estimated_absorpt_t_min 0.236
_olex2_refinement_description
;
1. Fixed Uiso
 At 1.2 times of:
  All C(H) groups
 At 1.5 times of:
  All C(H,H,H) groups
2. Restrained distances
 N2B-C22B \\sim N2A-C22A
 with sigma of 0.02
 C22B-C23B \\sim C22A-C23A
 with sigma of 0.02
 N2B-C23B \\sim N2A-C23A
 with sigma of 0.04
3. Uiso/Uaniso restraints and constraints
N2A \\sim C22B \\sim C23A: within 2A with sigma of 0.04 and sigma for terminal
atoms of 0.08 within 2A
N2B \\sim C22A \\sim C23B: within 2A with sigma of 0.04 and sigma for terminal
atoms of 0.08 within 2A
4. Rigid body (RIGU) restrains
 C14, C13, C18, C17, C16, C15
 with sigma for 1-2 distances of 0.004 and sigma for 1-3 distances of 0.004
 C7, C12, C11, C10, C9, C8
 with sigma for 1-2 distances of 0.004 and sigma for 1-3 distances of 0.004
 C6, C5, C4, C3, C2, C1
 with sigma for 1-2 distances of 0.004 and sigma for 1-3 distances of 0.004
 C23B, C22A, N2B
 with sigma for 1-2 distances of 0.004 and sigma for 1-3 distances of 0.004
 C22B, C23A, N2A
 with sigma for 1-2 distances of 0.004 and sigma for 1-3 distances of 0.004
 C21, C19, N1, C20
 with sigma for 1-2 distances of 0.004 and sigma for 1-3 distances of 0.004
5. Others
 Fixed Sof: H19(0.5) C21(0.5) H21A(0.5) H21B(0.5) H21C(0.5) N2B(0.5) C22B(0.5)
 H22B(0.5) C23B(0.5) H23A(0.5) H23B(0.5) H23C(0.5) C23A(0.5) H23D(0.5)
 H23E(0.5) H23F(0.5) C22A(0.5) H22A(0.5) N2A(0.5)
6.a Aromatic/amide H refined with riding coordinates:
 C12(H12), C11(H11), C10(H10), C9(H9), C8(H8), C19(H19), C20(H20), C18(H18),
 C17(H17), C16(H16), C15(H15), C14(H14), C6(H6), C5(H5), C4(H4), C3(H3), C2(H2),
  C22B(H22B), C22A(H22A)
6.b Fitted hexagon refined as free rotating group:
 C7(C12,C11,C10,C9,C8), C18(C17,C16,C15,C14,C13), C6(C5,C4,C3,C2,C1)
6.c Idealised Me refined as rotating group:
 C21(H21A,H21B,H21C), C23B(H23A,H23B,H23C), C23A(H23D,H23E,H23F)
;
_olex2_submission_special_instructions 'No special instructions were received'
_oxdiff_exptl_absorpt_empirical_details
;
Empirical correction (ABSPACK) includes:
- Absorption correction using spherical harmonics
- Frame scaling
;
_oxdiff_exptl_absorpt_empirical_full_max 1.565
_oxdiff_exptl_absorpt_empirical_full_min 0.801

loop_
_space_group_symop_operation_xyz
'x, y, z'
'-x+1/2, y+1/2, -z+1/2'
'-x, -y, -z'
'x-1/2, -y-1/2, z-1/2'

loop_
_atom_site_label
_atom_site_type_symbol
_atom_site_fract_x
_atom_site_fract_y
_atom_site_fract_z
_atom_site_U_iso_or_equiv
_atom_site_adp_type
_atom_site_occupancy
_atom_site_site_symmetry_order
_atom_site_calc_flag
_atom_site_refinement_flags_posn
_atom_site_refinement_flags_adp
_atom_site_refinement_flags_occupancy
_atom_site_disorder_assembly
_atom_site_disorder_group
I1 I 0.48638(5) 0.38349(2) 0.50086(4) 0.0506(2) Uani 1 1 d . . . . .
As1 As 0.59647(8) 0.49785(4) 0.74581(5) 0.0386(2) Uani 1 1 d . . . . .
Cu1 Cu 0.63990(10) 0.49592(5) 0.57347(7) 0.0490(3) Uani 1 1 d . . . . .
N1 N 0.8552(7) 0.4967(3) 0.5306(5) 0.0459(14) Uani 1 1 d . . . . .
C7 C 0.6464(5) 0.5852(2) 0.8190(3) 0.0424(15) Uani 1 1 d G . . . .
C12 C 0.7739(5) 0.6212(3) 0.7948(3) 0.0540(18) Uani 1 1 d G . . . .
H12 H 0.829303 0.604194 0.743786 0.065 Uiso 1 1 calc R U . . .
C11 C 0.8186(5) 0.6827(3) 0.8467(4) 0.070(2) Uani 1 1 d G . . . .
H11 H 0.903928 0.706866 0.830522 0.084 Uiso 1 1 calc R U . . .
C10 C 0.7359(7) 0.7082(2) 0.9230(4) 0.076(2) Uani 1 1 d G . . . .
H10 H 0.765777 0.749356 0.957737 0.092 Uiso 1 1 calc R U . . .
C9 C 0.6084(6) 0.6721(3) 0.9472(3) 0.068(2) Uani 1 1 d G . . . .
H9 H 0.553001 0.689173 0.998217 0.081 Uiso 1 1 calc R U . . .
C8 C 0.5637(5) 0.6106(2) 0.8953(4) 0.0545(18) Uani 1 1 d G . . . .
H8 H 0.478374 0.586501 0.911482 0.065 Uiso 1 1 calc R U . . .
C19 C 0.9451(8) 0.4406(4) 0.5348(6) 0.0494(18) Uani 1 1 d . . . . .
H19 H 0.909525 0.397573 0.558231 0.059 Uiso 0.5 1 calc R U P A 2
C20 C 0.9129(9) 0.5569(4) 0.4937(6) 0.0538(19) Uani 1 1 d . . . . .
H20 H 0.854013 0.597604 0.487562 0.065 Uiso 1 1 calc R U . . .
C18 C 0.2883(5) 0.5344(3) 0.7217(4) 0.0578(19) Uani 1 1 d G . . . .
H18 H 0.321871 0.569141 0.679092 0.069 Uiso 1 1 calc R U . . .
C17 C 0.1372(5) 0.5293(3) 0.7363(4) 0.071(2) Uani 1 1 d G . . . .
H17 H 0.069748 0.560618 0.703497 0.085 Uiso 1 1 calc R U . . .
C16 C 0.0870(4) 0.4775(3) 0.8001(4) 0.072(2) Uani 1 1 d G . . . .
H16 H -0.014023 0.474041 0.809856 0.086 Uiso 1 1 calc R U . . .
C15 C 0.1879(6) 0.4307(3) 0.8492(4) 0.077(3) Uani 1 1 d G . . . .
H15 H 0.154329 0.395987 0.891811 0.092 Uiso 1 1 calc R U . . .
C14 C 0.3390(5) 0.4358(2) 0.8346(4) 0.061(2) Uani 1 1 d G . . . .
H14 H 0.406452 0.404508 0.867409 0.073 Uiso 1 1 calc R U . . .
C13 C 0.3892(4) 0.4877(3) 0.7708(4) 0.0424(15) Uani 1 1 d G . . . .
C6 C 0.7518(6) 0.4439(2) 0.9317(3) 0.0546(18) Uani 1 1 d G . . . .
H6 H 0.745676 0.490376 0.955391 0.065 Uiso 1 1 calc R U . . .
C5 C 0.8226(6) 0.3917(3) 0.9918(3) 0.066(2) Uani 1 1 d G . . . .
H5 H 0.863930 0.403227 1.055725 0.079 Uiso 1 1 calc R U . . .
C4 C 0.8317(7) 0.3222(2) 0.9565(4) 0.072(2) Uani 1 1 d G . . . .
H4 H 0.879118 0.287310 0.996685 0.087 Uiso 1 1 calc R U . . .
C3 C 0.7700(7) 0.30501(19) 0.8610(4) 0.087(3) Uani 1 1 d G . . . .
H3 H 0.776053 0.258542 0.837312 0.105 Uiso 1 1 calc R U . . .
C2 C 0.6991(6) 0.3572(2) 0.8009(3) 0.066(2) Uani 1 1 d G . . . .
H2 H 0.657799 0.345690 0.736977 0.080 Uiso 1 1 calc R U . . .
C1 C 0.6900(5) 0.4267(2) 0.8362(3) 0.0416(15) Uani 1 1 d G . . . .
C21 C 0.9038(18) 0.3735(8) 0.5848(16) 0.072(5) Uani 0.5 1 d . . P B 1
H21A H 0.895828 0.382334 0.654971 0.108 Uiso 0.5 1 calc R U P B 1
H21B H 0.979054 0.338123 0.576712 0.108 Uiso 0.5 1 calc R U P B 1
H21C H 0.809754 0.356780 0.554931 0.108 Uiso 0.5 1 calc R U P B 1
N2B N 0.104(5) 0.700(3) 0.645(4) 0.114(13) Uani 0.5 1 d D U P C 2
C22B C 0.195(7) 0.722(5) 0.697(7) 0.13(2) Uani 0.5 1 d D U P C 2
H22B H 0.274244 0.706956 0.661113 0.157 Uiso 0.5 1 calc R U P C 2
C23B C 0.288(5) 0.757(3) 0.782(3) 0.156(17) Uani 0.5 1 d D U P C 2
H23A H 0.375055 0.778122 0.756071 0.234 Uiso 0.5 1 calc R U P C 2
H23B H 0.318108 0.722215 0.831630 0.234 Uiso 0.5 1 calc R U P C 2
H23C H 0.230447 0.793621 0.811025 0.234 Uiso 0.5 1 calc R U P C 2
C23A C 0.354(4) 0.740(2) 0.734(3) 0.148(15) Uani 0.5 1 d D U P D 3
H23D H 0.389583 0.777465 0.692267 0.222 Uiso 0.5 1 calc R U P D 3
H23E H 0.408488 0.697186 0.723385 0.222 Uiso 0.5 1 calc R U P D 3
H23F H 0.368161 0.754085 0.802963 0.222 Uiso 0.5 1 calc R U P D 3
C22A C 0.191(7) 0.728(5) 0.706(6) 0.14(2) Uani 0.5 1 d D U P D 3
H22A H 0.159719 0.732834 0.770626 0.166 Uiso 0.5 1 calc R U P D 3
N2A N 0.079(5) 0.717(3) 0.668(5) 0.14(2) Uani 0.5 1 d D U P D 3

loop_
_atom_site_aniso_label
_atom_site_aniso_U_11
_atom_site_aniso_U_22
_atom_site_aniso_U_33
_atom_site_aniso_U_23
_atom_site_aniso_U_13
_atom_site_aniso_U_12
I1 0.0510(3) 0.0366(3) 0.0638(4) 0.0031(2) 0.0017(2) -0.0012(2)
As1 0.0361(4) 0.0396(4) 0.0408(4) 0.0006(3) 0.0085(3) 0.0001(3)
Cu1 0.0483(5) 0.0509(5) 0.0496(5) 0.0015(4) 0.0160(4) 0.0012(4)
N1 0.043(3) 0.046(3) 0.050(3) -0.002(3) 0.013(3) 0.005(2)
C7 0.044(4) 0.037(4) 0.046(4) 0.005(3) 0.005(3) 0.001(3)
C12 0.041(4) 0.053(4) 0.067(5) 0.008(3) 0.001(3) -0.001(3)
C11 0.070(6) 0.054(5) 0.085(6) 0.012(4) -0.007(4) -0.018(4)
C10 0.096(7) 0.047(5) 0.084(6) 0.002(4) -0.009(5) -0.012(4)
C9 0.096(6) 0.044(4) 0.064(5) -0.008(4) 0.011(4) -0.001(4)
C8 0.064(5) 0.047(4) 0.053(4) -0.001(3) 0.015(3) -0.006(3)
C19 0.049(4) 0.046(4) 0.056(5) 0.008(3) 0.020(4) 0.001(3)
C20 0.056(5) 0.045(4) 0.062(5) 0.006(4) 0.017(4) 0.008(3)
C18 0.046(4) 0.081(6) 0.046(4) 0.006(4) 0.008(3) 0.004(4)
C17 0.045(4) 0.114(7) 0.054(5) 0.000(5) 0.003(4) 0.014(4)
C16 0.045(4) 0.100(7) 0.072(6) -0.017(4) 0.012(4) -0.014(4)
C15 0.062(5) 0.078(6) 0.095(7) 0.004(5) 0.028(5) -0.020(4)
C14 0.055(4) 0.052(4) 0.078(6) 0.004(4) 0.019(4) -0.004(4)
C13 0.034(3) 0.053(4) 0.041(4) -0.009(3) 0.009(3) -0.005(3)
C6 0.067(5) 0.047(4) 0.050(4) -0.002(3) 0.006(3) 0.005(3)
C5 0.077(6) 0.062(5) 0.058(5) 0.004(4) -0.005(4) 0.008(4)
C4 0.084(6) 0.054(4) 0.078(5) 0.011(4) -0.004(5) 0.019(4)
C3 0.119(9) 0.044(5) 0.094(7) -0.009(4) -0.025(6) 0.020(5)
C2 0.086(6) 0.041(4) 0.071(5) -0.001(4) -0.008(4) 0.013(4)
C1 0.038(4) 0.039(3) 0.050(4) 0.000(3) 0.010(3) -0.002(3)
C21 0.046(9) 0.047(8) 0.126(16) 0.013(9) 0.019(9) -0.012(7)
N2B 0.14(4) 0.10(3) 0.10(2) -0.009(17) 0.04(2) 0.04(2)
C22B 0.16(4) 0.11(3) 0.14(4) 0.01(3) 0.05(4) 0.04(3)
C23B 0.17(4) 0.16(4) 0.14(3) 0.07(3) 0.03(3) 0.04(3)
C23A 0.15(3) 0.12(3) 0.17(4) -0.03(3) -0.04(3) 0.02(2)
C22A 0.16(5) 0.14(4) 0.12(4) 0.08(4) 0.03(3) 0.05(4)
N2A 0.16(3) 0.11(3) 0.16(5) 0.02(3) 0.07(4) 0.08(3)

loop_
_atom_type_symbol
_atom_type_description
_atom_type_scat_dispersion_real
_atom_type_scat_dispersion_imag
_atom_type_scat_source
C C 0.0033 0.0016 'International Tables Vol C Tables 4.2.6.8 and 6.1.1.4'
H H 0.0000 0.0000 'International Tables Vol C Tables 4.2.6.8 and 6.1.1.4'
As As 0.0499 2.0058 'International Tables Vol C Tables 4.2.6.8 and 6.1.1.4'
Cu Cu 0.3201 1.2651 'International Tables Vol C Tables 4.2.6.8 and 6.1.1.4'
I I -0.4742 1.8119 'International Tables Vol C Tables 4.2.6.8 and 6.1.1.4'
N N 0.0061 0.0033 'International Tables Vol C Tables 4.2.6.8 and 6.1.1.4'

loop_
_exptl_crystal_face_index_h
_exptl_crystal_face_index_k
_exptl_crystal_face_index_l
_exptl_crystal_face_perp_dist
0 -1 0 0.1028
0 1 0 0.1660
1 2 -2 0.1893
-1 -2 2 0.1985
0 -1 -2 0.2440
-1 0 2 0.2274
-1 -1 0 0.1759
1 0 -1 0.1476
-1 0 1 0.2077
-2 -1 -1 0.1572
-2 1 -1 0.1547
2 -1 1 0.1317
-1 2 -1 0.1635
0 -2 1 0.1167
1 -2 0 0.1169
-1 2 0 0.1801
1 2 0 0.1858
2 5 18 0.3099

loop_
_geom_angle_atom_site_label_1
_geom_angle_atom_site_label_2
_geom_angle_atom_site_label_3
_geom_angle
_geom_angle_site_symmetry_1
_geom_angle_site_symmetry_3
_geom_angle_publ_flag
Cu1 I1 Cu1 70.18(4) . 3_666 ?
C7 As1 Cu1 117.01(14) . . ?
C7 As1 C1 101.1(2) . . ?
C13 As1 Cu1 113.59(15) . . ?
C13 As1 C7 100.7(2) . . ?
C13 As1 C1 101.7(2) . . ?
C1 As1 Cu1 119.86(14) . . ?
I1 Cu1 I1 109.82(4) . 3_666 ?
As1 Cu1 I1 104.33(4) . . ?
As1 Cu1 I1 104.51(4) . 3_666 ?
N1 Cu1 I1 105.71(16) . 3_666 ?
N1 Cu1 I1 112.15(16) . . ?
N1 Cu1 As1 119.89(18) . . ?
C19 N1 Cu1 124.4(5) . . ?
C19 N1 C20 115.4(6) . . ?
C20 N1 Cu1 120.2(5) . . ?
C12 C7 As1 117.2(3) . . ?
C12 C7 C8 120.0 . . ?
C8 C7 As1 122.8(3) . . ?
C7 C12 C11 120.0 . . ?
C10 C11 C12 120.0 . . ?
C9 C10 C11 120.0 . . ?
C10 C9 C8 120.0 . . ?
C9 C8 C7 120.0 . . ?
N1 C19 C20 122.8(7) . 3_766 ?
N1 C19 C21 121.3(9) . . ?
C20 C19 C21 115.4(9) 3_766 . ?
N1 C20 C19 121.8(7) . 3_766 ?
C17 C18 C13 120.0 . . ?
C18 C17 C16 120.0 . . ?
C15 C16 C17 120.0 . . ?
C16 C15 C14 120.0 . . ?
C15 C14 C13 120.0 . . ?
C18 C13 As1 117.4(3) . . ?
C14 C13 As1 122.6(3) . . ?
C14 C13 C18 120.0 . . ?
C5 C6 C1 120.0 . . ?
C6 C5 C4 120.0 . . ?
C5 C4 C3 120.0 . . ?
C2 C3 C4 120.0 . . ?
C1 C2 C3 120.0 . . ?
C6 C1 As1 122.2(3) . . ?
C2 C1 As1 117.7(3) . . ?
C2 C1 C6 120.0 . . ?
N2B C22B C23B 166(9) . . ?
N2A C22A C23A 167(10) . . ?

loop_
_geom_bond_atom_site_label_1
_geom_bond_atom_site_label_2
_geom_bond_distance
_geom_bond_site_symmetry_2
_geom_bond_publ_flag
I1 Cu1 2.6626(10) . ?
I1 Cu1 2.6870(10) 3_666 ?
As1 Cu1 2.3635(11) . ?
As1 C7 1.943(3) . ?
As1 C13 1.928(3) . ?
As1 C1 1.948(3) . ?
Cu1 N1 2.060(6) . ?
N1 C19 1.326(9) . ?
N1 C20 1.350(9) . ?
C7 C12 1.3900 . ?
C7 C8 1.3900 . ?
C12 C11 1.3900 . ?
C11 C10 1.3900 . ?
C10 C9 1.3900 . ?
C9 C8 1.3900 . ?
C19 C20 1.360(10) 3_766 ?
C19 C21 1.483(16) . ?
C18 C17 1.3900 . ?
C18 C13 1.3900 . ?
C17 C16 1.3900 . ?
C16 C15 1.3900 . ?
C15 C14 1.3900 . ?
C14 C13 1.3900 . ?
C6 C5 1.3900 . ?
C6 C1 1.3900 . ?
C5 C4 1.3900 . ?
C4 C3 1.3900 . ?
C3 C2 1.3900 . ?
C2 C1 1.3900 . ?
N2B C22B 1.11(3) . ?
C22B C23B 1.50(4) . ?
C23A C22A 1.50(4) . ?
C22A N2A 1.11(3) . ?

loop_
_exptl_oxdiff_crystal_face_indexfrac_h
_exptl_oxdiff_crystal_face_indexfrac_k
_exptl_oxdiff_crystal_face_indexfrac_l
_exptl_oxdiff_crystal_face_x
_exptl_oxdiff_crystal_face_y
_exptl_oxdiff_crystal_face_z
-0.0007 -0.9972 0.0002 0.0361 0.0081 0.0075
0.0007 0.9972 -0.0002 -0.0361 -0.0081 -0.0075
0.9998 1.9922 -1.9935 -0.0816 -0.0774 0.0966
-0.9998 -1.9922 1.9935 0.0816 0.0774 -0.0966
0.0009 -0.9984 -1.9950 0.0115 0.0236 0.1098
-0.9984 0.0022 1.9930 0.0095 0.0612 -0.1116
-0.9976 -0.9962 -0.0020 0.0210 0.0849 -0.0018
0.9977 -0.0016 -0.9954 0.0028 -0.0690 0.0604
-0.9977 0.0016 0.9954 -0.0028 0.0690 -0.0604
-1.9937 -0.9958 -1.0017 -0.0064 0.1694 0.0402
-1.9924 0.9986 -1.0022 -0.0785 0.1533 0.0252
1.9924 -0.9986 1.0022 0.0785 -0.1533 -0.0252
-0.9948 1.9948 -1.0002 -0.0995 0.0684 0.0270
-0.0021 -1.9938 0.9980 0.0844 0.0084 -0.0362
0.9956 -1.9954 0.0026 0.0872 -0.0607 0.0242
-0.9956 1.9954 -0.0026 -0.0872 0.0607 -0.0242
0.9982 1.9934 0.0017 -0.0571 -0.0929 -0.0057
1.7729 5.0209 18.0272 0.0677 -0.3186 -0.9455
